data_7222167
loop_
_publ_author_name
'Yajima, Tomoko'
'Tabuchi, Erika'
'Nogami, Emiko'
'Yamagishi, Akihiko'
'Sato, Hisako'

_publ_section_title
;
 Perfluorinated Gelators for Solidifying Fluorous Solvents&#xFF1A;Effects
 of Chain Length and Molecular Chirality
;
_journal_name_full 'RSC Adv.'
_journal_paper_doi 10.1039/C5RA12656H
_journal_year 2015
_chemical_absolute_configuration rm
_chemical_formula_moiety 'C14 H12 F14 N2 O2'
_chemical_formula_sum 'C14 H12 F14 N2 O2'
_chemical_formula_weight 506.26
_chemical_name_common RRC4F
_space_group_crystal_system monoclinic
_space_group_IT_number 4
_space_group_name_Hall 'P 2yb'
_space_group_name_H-M_alt 'P 1 21 1'
_symmetry_space_group_name_Hall 'P 2yb'
_symmetry_space_group_name_H-M 'P 1 21 1'
_atom_sites_solution_hydrogens geom
_atom_sites_solution_primary direct
_atom_sites_solution_secondary difmap
_audit_update_record
;
2014-09-04 deposited with the CCDC.
2015-09-16 downloaded from the CCDC.
;
_cell_angle_alpha 90
_cell_angle_beta 100.049(2)
_cell_angle_gamma 90
_cell_formula_units_Z 2
_cell_length_a 5.0662(7)
_cell_length_b 16.484(2)
_cell_length_c 10.9207(14)
_cell_measurement_reflns_used 2801
_cell_measurement_temperature 93.(2)
_cell_measurement_theta_max 30.2585
_cell_measurement_theta_min 2.4711
_cell_volume 898.0(2)
_computing_cell_refinement 'SAINT V7.68A (Bruker AXS, 2009)'
_computing_data_collection 'Bruker SMART APEX II'
_computing_data_reduction 'SAINT V7.68A (Bruker AXS, 2009)'
_computing_molecular_graphics 'XSELL V6. 3. 1'
_computing_publication_material 'Generate Report'
_computing_structure_refinement 'SHELXL-97 (Sheldrick, 2008)'
_computing_structure_solution 'SHELXS-97 (Sheldrick, 2008)'
_diffrn_ambient_temperature 93.(2)
_diffrn_detector_area_resol_mean 8.3333
_diffrn_measured_fraction_theta_full 0.998
_diffrn_measured_fraction_theta_max 0.998
_diffrn_measurement_device_type 'Bruker D8 goniometer'
_diffrn_measurement_method 'omega scan'
_diffrn_radiation_monochromator graphite
_diffrn_radiation_type MoK\a
_diffrn_radiation_wavelength 0.71073
_diffrn_reflns_av_R_equivalents 0.0267
_diffrn_reflns_av_sigmaI/netI 0.0445
_diffrn_reflns_limit_h_max 6
_diffrn_reflns_limit_h_min -5
_diffrn_reflns_limit_k_max 19
_diffrn_reflns_limit_k_min -16
_diffrn_reflns_limit_l_max 11
_diffrn_reflns_limit_l_min -12
_diffrn_reflns_number 4732
_diffrn_reflns_theta_full 25.00
_diffrn_reflns_theta_max 25.00
_diffrn_reflns_theta_min 1.89
_exptl_absorpt_coefficient_mu 0.221
_exptl_absorpt_correction_T_max 0.98
_exptl_absorpt_correction_T_min 0.54
_exptl_absorpt_correction_type multi-scan
_exptl_absorpt_process_details 'SADABS V2008/1 (Bruker AXS)'
_exptl_crystal_colour 'clear pale white'
_exptl_crystal_density_diffrn 1.872
_exptl_crystal_density_method 'not measured'
_exptl_crystal_description needle
_exptl_crystal_F_000 504
_exptl_crystal_recrystallization_method 'Re-crystallisation from solvent: '
_exptl_crystal_size_max 0.200
_exptl_crystal_size_mid 0.100
_exptl_crystal_size_min 0.080
_refine_diff_density_max 0.219
_refine_diff_density_min -0.273
_refine_ls_abs_structure_details 'Flack H D (1983), Acta Cryst. A39, 876-881'
_refine_ls_abs_structure_Flack 0.1(7)
_refine_ls_extinction_method none
_refine_ls_goodness_of_fit_ref 1.043
_refine_ls_hydrogen_treatment mixed
_refine_ls_matrix_type full
_refine_ls_number_parameters 289
_refine_ls_number_reflns 2671
_refine_ls_number_restraints 1
_refine_ls_restrained_S_all 1.042
_refine_ls_R_factor_all 0.0378
_refine_ls_R_factor_gt 0.0357
_refine_ls_shift/su_max 0.026
_refine_ls_shift/su_mean 0.005
_refine_ls_structure_factor_coef Fsqd
_refine_ls_weighting_details 'calc w=1/[\s^2^(Fo^2^)+(0.0596P)^2^+0.1290P] where P=(Fo^2^+2Fc^2^)/3'
_refine_ls_weighting_scheme calc
_refine_ls_wR_factor_gt 0.0913
_refine_ls_wR_factor_ref 0.0930
_reflns_number_gt 2552
_reflns_number_total 2671
_reflns_threshold_expression >2sigma(I)
_cod_data_source_file c5ra12656h2.cif
_cod_data_source_block I
_cod_database_code 7222167

loop_
_space_group_symop_operation_xyz
'x, y, z'
'-x, y+1/2, -z'

loop_
_atom_site_type_symbol
_atom_site_label
_atom_site_fract_x
_atom_site_fract_y
_atom_site_fract_z
_atom_site_U_iso_or_equiv
_atom_site_adp_type
_atom_site_calc_flag
_atom_site_refinement_flags
_atom_site_occupancy
F F1 0.8275(4) 0.51709(11) 0.36491(16) 0.0350(5) Uani d . 1
F F2 0.4494(4) 0.07212(12) 0.40578(17) 0.0327(5) Uani d . 1
F F3 0.7931(4) 0.14729(11) 0.46730(16) 0.0306(5) Uani d . 1
F F4 0.8282(4) 0.04159(11) 0.35447(16) 0.0306(4) Uani d . 1
F F5 0.8276(4) 0.19360(11) 0.24021(16) 0.0241(4) Uani d . 1
F F6 0.2855(3) 0.06237(10) 0.15706(15) 0.0209(4) Uani d . 1
F F7 0.6808(3) 0.06315(10) 0.10441(15) 0.0216(4) Uani d . 1
F F8 0.7001(3) 0.50201(10) 0.10656(14) 0.0208(4) Uani d . 1
F F9 1.1375(3) 0.50854(10) 0.13942(15) 0.0214(4) Uani d . 1
F F10 0.9651(4) 0.40706(12) 0.46064(16) 0.0320(5) Uani d . 1
F F11 1.2438(4) 0.48337(13) 0.38654(17) 0.0356(5) Uani d . 1
F F12 1.1266(4) 0.35036(11) 0.24885(17) 0.0270(4) Uani d . 1
F F13 0.6970(4) 0.37061(10) 0.23864(16) 0.0253(4) Uani d . 1
F F14 0.4224(4) 0.21155(10) 0.27865(16) 0.0260(4) Uani d . 1
O O1 1.1553(4) 0.39199(13) -0.02295(19) 0.0225(5) Uani d . 1
O O2 0.1347(4) 0.18123(13) 0.00073(19) 0.0225(5) Uani d . 1
N N1 0.7069(5) 0.37011(13) -0.0415(2) 0.0150(5) Uani d . 1
H H1 0.5633 0.3805 -0.009 0.018 Uiso calc R 1
N N2 0.5605(5) 0.20008(14) -0.0328(2) 0.0162(5) Uani d . 1
H H2 0.7315 0.1909 -0.0046 0.019 Uiso calc R 1
C C1 0.9939(6) 0.45552(18) 0.3663(3) 0.0218(7) Uani d . 1
C C2 0.9368(5) 0.40732(18) 0.2438(2) 0.0170(6) Uani d . 1
C C3 0.9288(6) 0.45685(17) 0.1236(3) 0.0161(6) Uani d . 1
C C4 0.9411(6) 0.40250(17) 0.0097(2) 0.0147(6) Uani d . 1
C C5 0.6836(6) 0.31757(17) -0.1510(2) 0.0149(6) Uani d . 1
H H5 0.8626 0.2925 -0.153 0.018 Uiso calc R 1
C C6 0.4812(6) 0.24999(17) -0.1443(2) 0.0156(6) Uani d . 1
H H6 0.3049 0.2758 -0.1389 0.019 Uiso calc R 1
C C7 0.3768(6) 0.16865(17) 0.0259(3) 0.0171(6) Uani d . 1
C C8 0.4868(6) 0.11076(17) 0.1347(3) 0.0163(6) Uani d . 1
C C9 0.6002(6) 0.15588(18) 0.2558(3) 0.0178(6) Uani d . 1
C C10 0.6687(7) 0.10198(19) 0.3726(3) 0.0228(7) Uani d . 1
C C11 0.6010(6) 0.36805(18) -0.2701(3) 0.0205(6) Uani d . 1
H H11A 0.4332 0.3976 -0.2652 0.025 Uiso calc R 1
H H11B 0.7421 0.4086 -0.2763 0.025 Uiso calc R 1
C C12 0.5584(7) 0.31497(19) -0.3865(3) 0.0226(7) Uani d . 1
H H12A 0.4928 0.3489 -0.4604 0.027 Uiso calc R 1
H H12B 0.7314 0.2906 -0.3974 0.027 Uiso calc R 1
C C13 0.3573(6) 0.24811(19) -0.3767(3) 0.0218(7) Uani d . 1
H H13A 0.3401 0.2129 -0.4511 0.026 Uiso calc R 1
H H13B 0.1796 0.2725 -0.3743 0.026 Uiso calc R 1
C C14 0.4432(6) 0.19700(18) -0.2603(3) 0.0201(7) Uani d . 1
H H14A 0.3052 0.1553 -0.2546 0.024 Uiso calc R 1
H H14B 0.6133 0.1688 -0.2658 0.024 Uiso calc R 1

loop_
_atom_site_aniso_label
_atom_site_aniso_U_11
_atom_site_aniso_U_22
_atom_site_aniso_U_33
_atom_site_aniso_U_12
_atom_site_aniso_U_13
_atom_site_aniso_U_23
F1 0.0468(13) 0.0291(11) 0.0269(10) 0.0135(10) 0.0002(9) -0.0057(8)
F2 0.0291(11) 0.0411(12) 0.0264(9) -0.0074(9) 0.0003(8) 0.0090(8)
F3 0.0319(11) 0.0314(10) 0.0233(9) -0.0007(9) -0.0094(8) -0.0047(8)
F4 0.0356(11) 0.0247(10) 0.0273(9) 0.0115(9) -0.0061(8) 0.0030(8)
F5 0.0161(10) 0.0242(10) 0.0295(9) -0.0067(7) -0.0027(7) 0.0014(7)
F6 0.0170(9) 0.0198(9) 0.0237(9) -0.0062(7) -0.0024(7) 0.0030(7)
F7 0.0201(9) 0.0192(9) 0.0232(9) 0.0087(7) -0.0024(7) 0.0008(7)
F8 0.0175(9) 0.0191(9) 0.0231(8) 0.0082(7) -0.0042(7) -0.0026(7)
F9 0.0182(10) 0.0190(8) 0.0260(9) -0.0086(7) 0.0012(7) -0.0048(7)
F10 0.0385(11) 0.0349(11) 0.0206(9) -0.0020(10) -0.0005(8) 0.0061(8)
F11 0.0275(11) 0.0489(13) 0.0258(9) -0.0174(10) -0.0078(8) -0.0057(8)
F12 0.0242(10) 0.0218(10) 0.0330(10) 0.0099(8) -0.0007(8) 0.0033(7)
F13 0.0218(10) 0.0240(10) 0.0290(9) -0.0100(8) 0.0018(8) 0.0018(7)
F14 0.0246(10) 0.0214(10) 0.0297(9) 0.0085(8) -0.0016(7) -0.0028(7)
O1 0.0101(11) 0.0253(12) 0.0315(12) -0.0023(9) 0.0024(9) -0.0098(9)
O2 0.0093(11) 0.0273(11) 0.0289(11) 0.0011(9) -0.0025(8) 0.0085(9)
N1 0.0064(12) 0.0169(12) 0.0210(12) -0.0006(9) 0.0003(9) -0.0031(9)
N2 0.0107(12) 0.0181(13) 0.0184(12) 0.0001(10) -0.0014(9) 0.0024(9)
C1 0.0180(16) 0.0217(16) 0.0229(14) -0.0023(13) -0.0041(12) -0.0011(12)
C2 0.0085(14) 0.0193(15) 0.0214(15) -0.0019(12) -0.0023(11) 0.0007(11)
C3 0.0088(14) 0.0146(15) 0.0230(14) -0.0008(11) -0.0025(11) -0.0017(11)
C4 0.0137(15) 0.0126(13) 0.0172(14) -0.0007(11) 0.0011(11) -0.0011(11)
C5 0.0098(14) 0.0143(14) 0.0190(14) -0.0011(11) -0.0017(11) -0.0038(11)
C6 0.0112(14) 0.0150(14) 0.0180(14) 0.0012(11) -0.0047(11) 0.0009(10)
C7 0.0109(15) 0.0164(15) 0.0207(14) 0.0036(12) -0.0064(11) -0.0019(11)
C8 0.0110(15) 0.0152(14) 0.0232(14) 0.0008(11) 0.0045(12) 0.0005(11)
C9 0.0119(15) 0.0150(16) 0.0254(15) 0.0003(11) 0.0000(12) 0.0005(11)
C10 0.0226(18) 0.0229(16) 0.0199(15) 0.0002(14) -0.0044(13) -0.0022(12)
C11 0.0168(15) 0.0216(15) 0.0209(15) -0.0003(13) -0.0027(12) 0.0039(12)
C12 0.0183(16) 0.0280(17) 0.0200(14) 0.0004(13) -0.0009(12) 0.0029(12)
C13 0.0116(15) 0.0307(17) 0.0214(15) 0.0002(13) -0.0018(12) -0.0029(12)
C14 0.0184(17) 0.0172(15) 0.0235(15) -0.0020(12) 0.0003(12) -0.0033(11)

loop_
_atom_type_symbol
_atom_type_description
_atom_type_scat_dispersion_real
_atom_type_scat_dispersion_imag
_atom_type_scat_source
C C 0.0033 0.0016 'International Tables Vol C Tables 4.2.6.8 and 6.1.1.4'
H H 0.0000 0.0000 'International Tables Vol C Tables 4.2.6.8 and 6.1.1.4'
N N 0.0061 0.0033 'International Tables Vol C Tables 4.2.6.8 and 6.1.1.4'
O O 0.0106 0.0060 'International Tables Vol C Tables 4.2.6.8 and 6.1.1.4'
F F 0.0171 0.0103 'International Tables Vol C Tables 4.2.6.8 and 6.1.1.4'

loop_
_geom_angle_atom_site_label_1
_geom_angle_atom_site_label_2
_geom_angle_atom_site_label_3
_geom_angle
C4 N1 C5 121.3(2)
C4 N1 H1 119.4
C5 N1 H1 119.4
C7 N2 C6 120.5(2)
C7 N2 H2 119.7
C6 N2 H2 119.7
F11 C1 F1 109.0(3)
F11 C1 F10 108.0(2)
F1 C1 F10 108.3(3)
F11 C1 C2 110.6(3)
F1 C1 C2 111.4(2)
F10 C1 C2 109.5(2)
F12 C2 F13 108.8(2)
F12 C2 C1 107.6(2)
F13 C2 C1 107.4(2)
F12 C2 C3 108.6(2)
F13 C2 C3 108.2(2)
C1 C2 C3 116.1(2)
F9 C3 F8 107.6(2)
F9 C3 C2 108.8(2)
F8 C3 C2 107.5(2)
F9 C3 C4 109.3(2)
F8 C3 C4 111.1(2)
C2 C3 C4 112.4(2)
O1 C4 N1 126.6(3)
O1 C4 C3 119.0(2)
N1 C4 C3 114.4(2)
N1 C5 C6 110.6(2)
N1 C5 C11 110.0(2)
C6 C5 C11 110.5(2)
N1 C5 H5 108.6
C6 C5 H5 108.6
C11 C5 H5 108.6
N2 C6 C5 111.2(2)
N2 C6 C14 110.2(2)
C5 C6 C14 111.6(2)
N2 C6 H6 107.9
C5 C6 H6 107.9
C14 C6 H6 107.9
O2 C7 N2 125.8(3)
O2 C7 C8 119.2(3)
N2 C7 C8 115.0(2)
F7 C8 F6 107.9(2)
F7 C8 C9 108.3(2)
F6 C8 C9 108.1(2)
F7 C8 C7 110.6(2)
F6 C8 C7 108.7(2)
C9 C8 C7 113.1(2)
F14 C9 F5 109.0(2)
F14 C9 C8 109.2(2)
F5 C9 C8 108.3(2)
F14 C9 C10 107.6(2)
F5 C9 C10 107.2(2)
C8 C9 C10 115.4(2)
F4 C10 F2 109.1(3)
F4 C10 F3 108.6(3)
F2 C10 F3 107.5(2)
F4 C10 C9 111.4(2)
F2 C10 C9 111.2(3)
F3 C10 C9 108.9(2)
C12 C11 C5 111.8(2)
C12 C11 H11A 109.3
C5 C11 H11A 109.3
C12 C11 H11B 109.3
C5 C11 H11B 109.3
H11A C11 H11B 107.9
C13 C12 C11 110.9(3)
C13 C12 H12A 109.5
C11 C12 H12A 109.5
C13 C12 H12B 109.5
C11 C12 H12B 109.5
H12A C12 H12B 108.0
C12 C13 C14 111.3(2)
C12 C13 H13A 109.4
C14 C13 H13A 109.4
C12 C13 H13B 109.4
C14 C13 H13B 109.4
H13A C13 H13B 108.0
C6 C14 C13 110.7(2)
C6 C14 H14A 109.5
C13 C14 H14A 109.5
C6 C14 H14B 109.5
C13 C14 H14B 109.5
H14A C14 H14B 108.1

loop_
_geom_bond_atom_site_label_1
_geom_bond_atom_site_label_2
_geom_bond_distance
F1 C1 1.318(4)
F2 C10 1.323(4)
F3 C10 1.340(4)
F4 C10 1.319(4)
F5 C9 1.346(4)
F6 C8 1.350(3)
F7 C8 1.343(3)
F8 C3 1.362(3)
F9 C3 1.346(3)
F10 C1 1.332(4)
F11 C1 1.329(4)
F12 C2 1.338(4)
F13 C2 1.349(3)
F14 C9 1.340(3)
O1 C4 1.213(3)
O2 C7 1.227(4)
N1 C4 1.332(4)
N1 C5 1.464(3)
N1 H1 0.88
N2 C7 1.324(4)
N2 C6 1.466(3)
N2 H2 0.88
C1 C2 1.539(4)
C2 C3 1.541(4)
C3 C4 1.543(4)
C5 C6 1.525(4)
C5 C11 1.540(4)
C5 H5 1.0
C6 C14 1.523(4)
C6 H6 1.0
C7 C8 1.550(4)
C8 C9 1.539(4)
C9 C10 1.544(4)
C11 C12 1.527(4)
C11 H11A 0.99
C11 H11B 0.99
C12 C13 1.518(4)
C12 H12A 0.99
C12 H12B 0.99
C13 C14 1.523(4)
C13 H13A 0.99
C13 H13B 0.99
C14 H14A 0.99
C14 H14B 0.99
